data_9005066
loop_
_publ_author_name
'Stuckenschmidt, E.'
'Fuess, H.'
'Kvick, A.'

_publ_section_title
;
 Investigation of the structure of harmotome by X-ray (293 K, 100 K)
 and neutron diffraction (15 K)
 Sample: 15 K
;
_journal_name_full 'European Journal of Mineralogy'
_journal_page_first 861
_journal_page_last 874
_journal_paper_doi 10.1127/ejm/2/6/0861
_journal_volume 2
_journal_year 1990
_chemical_formula_sum 'Al2.22 Ba H11.16 O21.84 Si5.34'
_chemical_name_mineral Harmotome
_space_group_IT_number 11
_symmetry_space_group_name_Hall '-P 2yb'
_symmetry_space_group_name_H-M 'P 1 21/m 1'
_cell_angle_alpha 90
_cell_angle_beta 124.59
_cell_angle_gamma 90
_cell_length_a 9.884
_cell_length_b 14.100
_cell_length_c 8.655
_cell_formula_units_Z 2
_cell_volume 992.986
_database_code_amcsd 0006411
_exptl_crystal_density_diffrn 2.368
_cod_original_formula_sum 'Ba Si5.34 Al2.22 O21.84 H11.16'
_cod_database_code 9005066

loop_
_space_group_symop_operation_xyz
x,y,z
x,1/2-y,z
-x,1/2+y,-z
-x,-y,-z

loop_
_atom_site_aniso_label
_atom_site_aniso_U_11
_atom_site_aniso_U_22
_atom_site_aniso_U_33
_atom_site_aniso_U_12
_atom_site_aniso_U_13
_atom_site_aniso_U_23
Ba 0.00950 0.00700 0.00980 0.00000 0.00410 0.00000
SiT1 0.00510 0.00570 0.00290 0.00280 0.00170 0.00000
AlT1 0.00510 0.00570 0.00290 0.00280 0.00170 0.00000
SiT2 0.00560 0.00590 0.00920 0.00060 0.00410 -0.00070
AlT2 0.00560 0.00590 0.00920 0.00060 0.00410 -0.00070
SiT3 0.00810 0.00360 0.00580 -0.00350 0.00340 -0.00170
AlT3 0.00810 0.00360 0.00580 -0.00350 0.00340 -0.00170
SiT4 0.00750 0.00510 0.00540 -0.00080 0.00550 0.00140
AlT4 0.00750 0.00510 0.00540 -0.00080 0.00550 0.00140
O1 0.01550 0.01030 0.01170 -0.00350 0.00990 -0.00250
O2 0.02440 0.01670 0.01360 0.00760 0.01140 0.00540
O3 0.02060 0.02570 0.02430 0.01370 0.00960 0.00620
O4 0.02030 0.01240 0.01360 -0.00360 0.01110 -0.00530
O5 0.01360 0.01160 0.01160 0.00070 0.00820 0.00080
O6 0.01200 0.02410 0.01760 -0.00160 0.00990 -0.00500
O7 0.01200 0.02490 0.01380 -0.00070 0.00690 -0.00350
O8 0.01650 0.01080 0.02630 0.00000 0.01580 0.00000
O9 0.01610 0.01060 0.01770 0.00000 0.00980 0.00000
O10 0.04060 0.01650 0.01510 0.00000 0.00270 0.00000
H1 0.04180 0.02520 0.04640 0.00080 0.01090 0.00840
O20 0.03040 0.04580 0.01420 0.00000 0.00300 0.00000
H2 0.00690 0.12900 0.03310 0.05500 0.03300 0.01660
H22 0.03990 0.14000 0.02070 0.00000 0.00560 0.00000
O30 0.03810 0.05390 0.02630 0.00940 0.00770 0.02040
H3 0.05710 0.06200 0.05250 0.02040 0.03660 0.01880
H33 0.10800 0.25300 0.04560 0.09000 0.05170 0.07000
H333 0.17900 0.21000 0.07400 -0.12300 -0.01900 0.08100
O40 0.02230 0.12900 0.02410 0.03460 0.01700 0.00430
H40 0.15160 0.24600 0.05900 -0.04000 0.05900 -0.03100
H400 0.04400 0.06700 0.05500 0.01500 0.01700 0.00100
O41 0.01410 0.11300 0.00330 0.00000 0.00680 0.00000
O50 0.04540 0.24100 0.04210 0.05900 0.03110 0.03100
H50 0.08400 0.14800 0.07800 0.00400 0.03100 0.07600
H500 0.06200 0.23600 0.06700 -0.06900 0.03800 -0.07500
O51 0.05400 0.04600 0.03130 -0.00500 0.03000 -0.00050

loop_
_atom_site_label
_atom_site_fract_x
_atom_site_fract_y
_atom_site_fract_z
_atom_site_occupancy
_atom_site_U_iso_or_equiv
Ba 0.82710 0.25000 0.19450 1.00000 0.00874
SiT1 0.73220 0.00520 0.29130 0.63000 0.00456
AlT1 0.73220 0.00520 0.29130 0.30000 0.00456
SiT2 0.41500 0.13870 0.04090 0.72000 0.00697
AlT2 0.41500 0.13870 0.04090 0.25000 0.00697
SiT3 0.04630 0.02810 0.28380 0.61000 0.00583
AlT3 0.04630 0.02810 0.28380 0.33000 0.00583
SiT4 0.08970 0.14140 0.01170 0.71000 0.00595
AlT4 0.08970 0.14140 0.01170 0.23000 0.00595
O1 0.05540 0.12320 0.17490 1.00000 0.01254
O2 0.67260 0.59550 0.17250 1.00000 0.01824
O3 0.58670 0.08540 0.19450 1.00000 0.02356
O4 0.02030 0.93000 0.16600 1.00000 0.01545
O5 0.89040 0.05260 0.29930 1.00000 0.01229
O6 0.28770 0.37040 0.10730 1.00000 0.01798
O7 0.78200 0.51950 0.50450 1.00000 0.01684
O8 0.53660 0.75000 0.96140 1.00000 0.01786
O9 0.02920 0.25000 0.93160 1.00000 0.01482
O10 0.84630 0.75000 0.45550 1.00000 0.02419
H1 0.20430 0.19690 0.62380 1.00000 0.03787
O20 0.19280 0.75000 0.49420 1.00000 0.03014
H2 0.27020 0.70650 0.50200 0.39000 0.07688
H22 0.11310 0.75000 0.36560 1.00000 0.06687
O30 0.33300 0.63730 0.12800 1.00000 0.03952
H3 0.45380 0.62420 0.15460 0.45000 0.05725
H33 0.37920 0.64020 0.24290 0.92000 0.13564
H333 0.27530 0.59250 0.14960 0.60000 0.15426
O40 0.41650 0.20350 0.49280 0.21000 0.05864
H40 0.42050 0.16650 0.38260 0.66000 0.15186
H400 0.31990 0.21900 0.48500 0.21000 0.05560
O41 0.53180 0.25000 0.49130 0.18000 0.04990
O50 0.46810 0.55140 0.46070 0.45000 0.10943
H50 0.40420 0.53480 0.48490 0.43000 0.10322
H500 0.41900 0.02760 0.50730 0.42000 0.12171
O51 0.40620 0.63500 0.46810 0.17000 0.04357

loop_
_cod_related_entry_id
_cod_related_entry_database
_cod_related_entry_code
1 AMCSD 0006411
